data_7706354
loop_
_publ_author_name
'Kutahyali Aslani, Ceren'
'Breton, Logan S.'
'Klepov, Vladislav V.'
'Zur Loye, Hans-Conrad'

_publ_section_title
;
 A series of
 Rb<sub>4</sub>Ln<sub>2</sub>(P<sub>2</sub>S<sub>6</sub>)(PS<sub>4</sub>)<sub>2</sub>
 (Ln = La, Ce, Pr, Nd, Sm, Gd) rare earth thiophosphates with two distinct
 thiophosphate units [P<sup>V</sup>S<sub>4</sub>]<sup>3-</sup> and
 [P<sup>IV</sup><sub>2</sub>S<sub>6</sub>]<sup>4</sup>.
;
_journal_issue 5
_journal_name_full 'Dalton transactions (Cambridge, England : 2003)'
_journal_page_first 1683
_journal_page_last 1689
_journal_paper_doi 10.1039/d0dt03718d
_journal_volume 50
_journal_year 2021
_chemical_formula_sum 'Nd2 P4 Rb4 S14'
_chemical_formula_weight 1203.08
_space_group_crystal_system monoclinic
_space_group_IT_number 15
_space_group_name_Hall '-C 2yc'
_space_group_name_H-M_alt 'C 1 2/c 1'
_audit_creation_method SHELXL-2018/1
_audit_update_record
;
2020-10-26 deposited with the CCDC.	2021-01-05 downloaded from the CCDC.
;
_cell_angle_alpha 90
_cell_angle_beta 122.0390(7)
_cell_angle_gamma 90
_cell_formula_units_Z 4
_cell_length_a 22.9712(5)
_cell_length_b 6.82480(10)
_cell_length_c 18.8874(4)
_cell_measurement_reflns_used 9772
_cell_measurement_temperature 300(2)
_cell_measurement_theta_max 36.30
_cell_measurement_theta_min 3.20
_cell_volume 2510.04(9)
_computing_structure_refinement 'SHELXL-2018/1 (Sheldrick, 2018)'
_diffrn_ambient_temperature 300(2)
_diffrn_measured_fraction_theta_full 0.989
_diffrn_measured_fraction_theta_max 0.991
_diffrn_measurement_device_type 'Bruker APEX-II CCD'
_diffrn_radiation_type MoK\a
_diffrn_radiation_wavelength 0.71073
_diffrn_reflns_av_R_equivalents 0.0298
_diffrn_reflns_av_unetI/netI 0.0142
_diffrn_reflns_Laue_measured_fraction_full 0.989
_diffrn_reflns_Laue_measured_fraction_max 0.991
_diffrn_reflns_limit_h_max 29
_diffrn_reflns_limit_h_min -29
_diffrn_reflns_limit_k_max 8
_diffrn_reflns_limit_k_min -8
_diffrn_reflns_limit_l_max 24
_diffrn_reflns_limit_l_min -24
_diffrn_reflns_number 48114
_diffrn_reflns_point_group_measured_fraction_full 0.989
_diffrn_reflns_point_group_measured_fraction_max 0.991
_diffrn_reflns_theta_full 25.242
_diffrn_reflns_theta_max 27.499
_diffrn_reflns_theta_min 3.163
_exptl_absorpt_coefficient_mu 13.209
_exptl_absorpt_correction_T_max 0.3874
_exptl_absorpt_correction_T_min 0.2686
_exptl_absorpt_correction_type multi-scan
_exptl_absorpt_process_details
;
 Reference: Krause, L., Herbst-Irmer, R., Sheldrick G.M. & Stalke D.,
 J. Appl. Cryst. 48 (2015) 3-10.
;
_exptl_crystal_colour blue
_exptl_crystal_density_diffrn 3.184
_exptl_crystal_description block
_exptl_crystal_F_000 2208
_exptl_crystal_size_max 0.110
_exptl_crystal_size_mid 0.080
_exptl_crystal_size_min 0.040
_refine_diff_density_max 2.816
_refine_diff_density_min -1.408
_refine_diff_density_rms 0.129
_refine_ls_extinction_method none
_refine_ls_goodness_of_fit_ref 1.045
_refine_ls_hydrogen_treatment undef
_refine_ls_matrix_type full
_refine_ls_number_parameters 109
_refine_ls_number_reflns 2859
_refine_ls_number_restraints 0
_refine_ls_restrained_S_all 1.045
_refine_ls_R_factor_all 0.0214
_refine_ls_R_factor_gt 0.0211
_refine_ls_shift/su_max 0.001
_refine_ls_shift/su_mean 0.000
_refine_ls_structure_factor_coef Fsqd
_refine_ls_weighting_details 'w=1/[\s^2^(Fo^2^)+(0.0263P)^2^+20.2729P] where P=(Fo^2^+2Fc^2^)/3'
_refine_ls_weighting_scheme calc
_refine_ls_wR_factor_gt 0.0555
_refine_ls_wR_factor_ref 0.0558
_reflns_Friedel_coverage 0.000
_reflns_number_gt 2812
_reflns_number_total 2859
_reflns_threshold_expression 'I > 2\s(I)'
_cod_data_source_file d0dt03718d2.cif
_cod_data_source_block Nd
_cod_depositor_comments 'Adding full bibliography for 7706350--7706355.cif.'
_cod_original_sg_symbol_H-M 'C 2/c'
_cod_database_code 7706354
_shelx_shelxl_version_number 2018/1
_shelx_space_group_comment
;
The symmetry employed for this shelxl refinement is uniquely defined
by the following loop, which should always be used as a source of
symmetry information in preference to the above space-group names.
They are only intended as comments.
;
_shelx_estimated_absorpt_t_min 0.324
_shelx_estimated_absorpt_t_max 0.620

loop_
_space_group_symop_operation_xyz
'x, y, z'
'-x, y, -z+1/2'
'x+1/2, y+1/2, z'
'-x+1/2, y+1/2, -z+1/2'
'-x, -y, -z'
'x, -y, z-1/2'
'-x+1/2, -y+1/2, -z'
'x+1/2, -y+1/2, z-1/2'

loop_
_atom_site_label
_atom_site_type_symbol
_atom_site_fract_x
_atom_site_fract_y
_atom_site_fract_z
_atom_site_U_iso_or_equiv
_atom_site_adp_type
_atom_site_occupancy
_atom_site_site_symmetry_order
_atom_site_calc_flag
_atom_site_refinement_flags_posn
_atom_site_refinement_flags_adp
_atom_site_refinement_flags_occupancy
_atom_site_disorder_assembly
_atom_site_disorder_group
Nd1 Nd 0.15113(2) 0.97206(3) 0.23142(2) 0.01497(6) Uani 1 1 d . . . . .
Rb1 Rb -0.01638(2) 0.48781(5) 0.11243(3) 0.02771(9) Uani 1 1 d . . . . .
Rb2 Rb 0.19802(2) 1.00279(6) 0.02762(2) 0.03297(10) Uani 1 1 d . . . . .
P1 P 0.33436(4) 1.00915(11) 0.36363(5) 0.01286(15) Uani 1 1 d . . . . .
P2 P 0.04735(4) 0.98467(11) 0.31214(5) 0.01413(15) Uani 1 1 d . . . . .
S1 S 0.27967(4) 1.06412(13) 0.23753(5) 0.02009(16) Uani 1 1 d . . . . .
S2 S 0.26559(4) 0.99712(12) 0.40065(5) 0.01999(17) Uani 1 1 d . . . . .
S3 S 0.39832(4) 1.24079(11) 0.41766(5) 0.01932(16) Uani 1 1 d . . . . .
S4 S 0.39234(4) 0.76345(12) 0.39920(5) 0.02095(16) Uani 1 1 d . . . . .
S5 S 0.10047(4) 1.22399(12) 0.31401(5) 0.01968(16) Uani 1 1 d . . . . .
S6 S 0.01465(5) 0.98448(12) 0.39126(5) 0.02069(17) Uani 1 1 d . . . . .
S7 S 0.10007(4) 0.74187(11) 0.31568(5) 0.01977(16) Uani 1 1 d . . . . .

loop_
_atom_site_aniso_label
_atom_site_aniso_U_11
_atom_site_aniso_U_22
_atom_site_aniso_U_33
_atom_site_aniso_U_23
_atom_site_aniso_U_13
_atom_site_aniso_U_12
Nd1 0.01280(9) 0.01885(10) 0.01493(9) -0.00019(6) 0.00850(7) 0.00031(6)
Rb1 0.0332(2) 0.02031(17) 0.0399(2) -0.00354(13) 0.02632(17) -0.00184(13)
Rb2 0.0413(2) 0.0354(2) 0.02832(19) -0.00217(14) 0.02262(18) -0.00403(15)
P1 0.0118(3) 0.0132(3) 0.0136(3) 0.0003(3) 0.0067(3) -0.0001(3)
P2 0.0139(4) 0.0135(3) 0.0177(4) 0.0002(3) 0.0101(3) 0.0004(3)
S1 0.0194(4) 0.0251(4) 0.0151(3) 0.0008(3) 0.0087(3) -0.0035(3)
S2 0.0166(4) 0.0297(4) 0.0172(4) -0.0011(3) 0.0114(3) -0.0015(3)
S3 0.0186(3) 0.0145(3) 0.0204(3) -0.0001(3) 0.0073(3) -0.0039(3)
S4 0.0182(3) 0.0137(3) 0.0269(4) -0.0017(3) 0.0093(3) 0.0027(3)
S5 0.0199(4) 0.0147(3) 0.0292(4) -0.0038(3) 0.0163(3) -0.0033(3)
S6 0.0236(4) 0.0246(4) 0.0196(4) -0.0002(3) 0.0153(3) 0.0005(3)
S7 0.0211(4) 0.0141(3) 0.0303(4) 0.0043(3) 0.0178(3) 0.0044(3)

loop_
_atom_type_symbol
_atom_type_description
_atom_type_scat_dispersion_real
_atom_type_scat_dispersion_imag
_atom_type_scat_source
P P 0.1023 0.0942 'International Tables Vol C Tables 4.2.6.8 and 6.1.1.4'
S S 0.1246 0.1234 'International Tables Vol C Tables 4.2.6.8 and 6.1.1.4'
Rb Rb -0.9393 2.9676 'International Tables Vol C Tables 4.2.6.8 and 6.1.1.4'
Nd Nd -0.1943 3.0179 'International Tables Vol C Tables 4.2.6.8 and 6.1.1.4'

loop_
_geom_angle_atom_site_label_1
_geom_angle_atom_site_label_2
_geom_angle_atom_site_label_3
_geom_angle
_geom_angle_site_symmetry_1
_geom_angle_site_symmetry_3
_geom_angle_publ_flag
S2 Nd1 S3 140.66(2) . 4_545 ?
S2 Nd1 S7 79.56(2) . . ?
S3 Nd1 S7 100.10(2) 4_545 . ?
S2 Nd1 S4 127.19(2) . 4 ?
S3 Nd1 S4 76.43(2) 4_545 4 ?
S7 Nd1 S4 141.55(2) . 4 ?
S2 Nd1 S5 76.19(2) . . ?
S3 Nd1 S5 140.83(2) 4_545 . ?
S7 Nd1 S5 68.64(2) . . ?
S4 Nd1 S5 89.76(2) 4 . ?
S2 Nd1 S1 68.81(2) . . ?
S3 Nd1 S1 91.28(2) 4_545 . ?
S7 Nd1 S1 141.39(2) . . ?
S4 Nd1 S1 76.94(2) 4 . ?
S5 Nd1 S1 121.45(2) . . ?
S2 Nd1 S1 76.60(2) . 4_545 ?
S3 Nd1 S1 65.83(2) 4_545 4_545 ?
S7 Nd1 S1 74.05(2) . 4_545 ?
S4 Nd1 S1 133.32(2) 4 4_545 ?
S5 Nd1 S1 136.92(2) . 4_545 ?
S1 Nd1 S1 77.455(14) . 4_545 ?
S2 Nd1 S6 145.96(2) . 2 ?
S3 Nd1 S6 67.15(2) 4_545 2 ?
S7 Nd1 S6 75.04(2) . 2 ?
S4 Nd1 S6 68.33(2) 4 2 ?
S5 Nd1 S6 73.68(2) . 2 ?
S1 Nd1 S6 142.30(2) . 2 ?
S1 Nd1 S6 116.62(2) 4_545 2 ?
S2 Nd1 Rb2 117.019(17) . . ?
S3 Nd1 Rb2 48.860(17) 4_545 . ?
S7 Nd1 Rb2 147.547(18) . . ?
S4 Nd1 Rb2 51.258(18) 4 . ?
S5 Nd1 Rb2 139.817(17) . . ?
S1 Nd1 Rb2 48.692(16) . . ?
S1 Nd1 Rb2 82.702(16) 4_545 . ?
S6 Nd1 Rb2 96.337(15) 2 . ?
S2 Nd1 Rb1 127.948(18) . . ?
S3 Nd1 Rb1 48.891(17) 4_545 . ?
S7 Nd1 Rb1 53.571(18) . . ?
S4 Nd1 Rb1 104.650(17) 4 . ?
S5 Nd1 Rb1 102.291(16) . . ?
S1 Nd1 Rb1 136.259(18) . . ?
S1 Nd1 Rb1 70.315(16) 4_545 . ?
S6 Nd1 Rb1 46.839(16) 2 . ?
Rb2 Nd1 Rb1 97.552(8) . . ?
S4 Rb1 S7 162.20(2) 4_545 2 ?
S4 Rb1 S6 115.90(2) 4_545 2 ?
S7 Rb1 S6 60.56(2) 2 2 ?
S4 Rb1 S5 117.98(2) 4_545 2_545 ?
S7 Rb1 S5 62.71(2) 2 2_545 ?
S6 Rb1 S5 123.27(2) 2 2_545 ?
S4 Rb1 S6 61.40(2) 4_545 2_545 ?
S7 Rb1 S6 122.59(2) 2 2_545 ?
S6 Rb1 S6 176.75(3) 2 2_545 ?
S5 Rb1 S6 59.88(2) 2_545 2_545 ?
S4 Rb1 S3 75.36(2) 4_545 8_465 ?
S7 Rb1 S3 122.33(2) 2 8_465 ?
S6 Rb1 S3 115.58(2) 2 8_465 ?
S5 Rb1 S3 94.04(2) 2_545 8_465 ?
S6 Rb1 S3 62.44(2) 2_545 8_465 ?
S4 Rb1 S3 57.003(19) 4_545 4_545 ?
S7 Rb1 S3 117.93(2) 2 4_545 ?
S6 Rb1 S3 59.07(2) 2 4_545 ?
S5 Rb1 S3 167.15(2) 2_545 4_545 ?
S6 Rb1 S3 118.08(2) 2_545 4_545 ?
S3 Rb1 S3 95.71(2) 8_465 4_545 ?
S4 Rb1 S7 96.28(2) 4_545 . ?
S7 Rb1 S7 66.27(2) 2 . ?
S6 Rb1 S7 63.14(2) 2 . ?
S5 Rb1 S7 94.44(2) 2_545 . ?
S6 Rb1 S7 118.31(2) 2_545 . ?
S3 Rb1 S7 170.20(2) 8_465 . ?
S3 Rb1 S7 75.210(19) 4_545 . ?
S4 Rb1 S5 70.81(2) 4_545 1_545 ?
S7 Rb1 S5 95.28(2) 2 1_545 ?
S6 Rb1 S5 119.36(2) 2 1_545 ?
S5 Rb1 S5 65.83(2) 2_545 1_545 ?
S6 Rb1 S5 62.06(2) 2_545 1_545 ?
S3 Rb1 S5 123.68(2) 8_465 1_545 ?
S3 Rb1 S5 101.66(2) 4_545 1_545 ?
S7 Rb1 S5 56.259(18) . 1_545 ?
S4 Rb1 S4 98.330(19) 4_545 8_465 ?
S7 Rb1 S4 94.88(2) 2 8_465 ?
S6 Rb1 S4 62.56(2) 2 8_465 ?
S5 Rb1 S4 123.34(2) 2_545 8_465 ?
S6 Rb1 S4 115.43(2) 2_545 8_465 ?
S3 Rb1 S4 53.024(19) 8_465 8_465 ?
S3 Rb1 S4 69.441(19) 4_545 8_465 ?
S7 Rb1 S4 124.789(19) . 8_465 ?
S5 Rb1 S4 168.88(2) 1_545 8_465 ?
S4 Rb1 P2 138.74(2) 4_545 2 ?
S7 Rb1 P2 31.515(18) 2 2 ?
S6 Rb1 P2 30.903(18) 2 2 ?
S5 Rb1 P2 93.301(19) 2_545 2 ?
S6 Rb1 P2 152.35(2) 2_545 2 ?
S3 Rb1 P2 131.86(2) 8_465 2 ?
S3 Rb1 P2 86.420(18) 4_545 2 ?
S7 Rb1 P2 52.411(17) . 2 ?
S5 Rb1 P2 102.593(19) 1_545 2 ?
S4 Rb1 P2 83.900(19) 8_465 2 ?
S4 Rb1 P2 87.022(19) 4_545 2_545 ?
S7 Rb1 P2 92.978(19) 2 2_545 ?
S6 Rb1 P2 152.67(2) 2 2_545 ?
S5 Rb1 P2 31.092(17) 2_545 2_545 ?
S6 Rb1 P2 30.575(18) 2_545 2_545 ?
S3 Rb1 P2 83.271(19) 8_465 2_545 ?
S3 Rb1 P2 142.60(2) 4_545 2_545 ?
S7 Rb1 P2 101.629(19) . 2_545 ?
S5 Rb1 P2 51.836(17) 1_545 2_545 ?
S4 Rb1 P2 131.99(2) 8_465 2_545 ?
P2 Rb1 P2 121.77(2) 2 2_545 ?
S1 Rb2 S3 75.85(2) . 4_545 ?
S1 Rb2 S2 129.26(2) . 6_575 ?
S3 Rb2 S2 143.97(2) 4_545 6_575 ?
S1 Rb2 S4 63.59(2) . 4 ?
S3 Rb2 S4 62.18(2) 4_545 4 ?
S2 Rb2 S4 147.22(2) 6_575 4 ?
S1 Rb2 S2 64.32(2) . 4 ?
S3 Rb2 S2 116.15(2) 4_545 4 ?
S2 Rb2 S2 99.28(2) 6_575 4 ?
S4 Rb2 S2 56.062(19) 4 4 ?
S1 Rb2 S6 123.11(2) . 6_575 ?
S3 Rb2 S6 61.70(2) 4_545 6_575 ?
S2 Rb2 S6 106.76(2) 6_575 6_575 ?
S4 Rb2 S6 63.767(19) 4 6_575 ?
S2 Rb2 S6 101.49(2) 4 6_575 ?
S1 Rb2 S2 78.85(2) . 4_545 ?
S3 Rb2 S2 56.413(19) 4_545 4_545 ?
S2 Rb2 S2 99.11(2) 6_575 4_545 ?
S4 Rb2 S2 113.54(2) 4 4_545 ?
S2 Rb2 S2 142.61(3) 4 4_545 ?
S6 Rb2 S2 103.92(2) 6_575 4_545 ?
S1 Rb2 P2 154.09(2) . 6_575 ?
S3 Rb2 P2 88.08(2) 4_545 6_575 ?
S2 Rb2 P2 74.94(2) 6_575 6_575 ?
S4 Rb2 P2 91.02(2) 4 6_575 ?
S2 Rb2 P2 106.91(2) 4 6_575 ?
S6 Rb2 P2 31.822(18) 6_575 6_575 ?
S2 Rb2 P2 109.18(2) 4_545 6_575 ?
S1 Rb2 S5 161.94(2) . 6_575 ?
S3 Rb2 S5 89.78(2) 4_545 6_575 ?
S2 Rb2 S5 59.321(19) 6_575 6_575 ?
S4 Rb2 S5 119.30(2) 4 6_575 ?
S2 Rb2 S5 133.17(2) 4 6_575 ?
S6 Rb2 S5 55.570(18) 6_575 6_575 ?
S2 Rb2 S5 84.112(19) 4_545 6_575 ?
P2 Rb2 S5 31.601(17) 6_575 6_575 ?
S1 Rb2 S7 145.26(2) . 6_575 ?
S3 Rb2 S7 116.21(2) 4_545 6_575 ?
S2 Rb2 S7 60.490(19) 6_575 6_575 ?
S4 Rb2 S7 92.22(2) 4 6_575 ?
S2 Rb2 S7 81.691(19) 4 6_575 ?
S6 Rb2 S7 54.668(18) 6_575 6_575 ?
S2 Rb2 S7 135.61(2) 4_545 6_575 ?
P2 Rb2 S7 31.365(17) 6_575 6_575 ?
S5 Rb2 S7 51.508(18) 6_575 6_575 ?
S1 Rb2 Nd1 40.930(14) . . ?
S3 Rb2 Nd1 39.641(14) 4_545 . ?
S2 Rb2 Nd1 169.132(19) 6_575 . ?
S4 Rb2 Nd1 39.953(14) 4 . ?
S2 Rb2 Nd1 80.446(15) 4 . ?
S6 Rb2 Nd1 83.855(15) 6_575 . ?
S2 Rb2 Nd1 75.542(14) 4_545 . ?
P2 Rb2 Nd1 115.644(16) 6_575 . ?
S5 Rb2 Nd1 128.315(16) 6_575 . ?
S7 Rb2 Nd1 129.813(16) 6_575 . ?
S1 Rb2 Rb2 98.277(19) . 7_575 ?
S3 Rb2 Rb2 163.98(2) 4_545 7_575 ?
S2 Rb2 Rb2 50.465(16) 6_575 7_575 ?
S4 Rb2 Rb2 101.824(18) 4 7_575 ?
S2 Rb2 Rb2 48.819(15) 4 7_575 ?
S6 Rb2 Rb2 112.056(19) 6_575 7_575 ?
S2 Rb2 Rb2 137.88(2) 4_545 7_575 ?
P2 Rb2 Rb2 91.670(17) 6_575 7_575 ?
S5 Rb2 Rb2 98.369(17) 6_575 7_575 ?
S7 Rb2 Rb2 60.753(15) 6_575 7_575 ?
Nd1 Rb2 Rb2 128.260(14) . 7_575 ?
S4 P1 S3 107.81(5) . . ?
S4 P1 S2 110.25(5) . . ?
S3 P1 S2 110.19(5) . . ?
S4 P1 S1 115.26(5) . . ?
S3 P1 S1 105.99(5) . . ?
S2 P1 S1 107.23(5) . . ?
S4 P1 Rb1 57.48(3) . 4 ?
S3 P1 Rb1 62.10(3) . 4 ?
S2 P1 Rb1 157.12(4) . 4 ?
S1 P1 Rb1 95.64(3) . 4 ?
S6 P2 S5 116.69(5) . . ?
S6 P2 S7 115.40(5) . . ?
S5 P2 S7 108.27(5) . . ?
S6 P2 P2 104.32(6) . 2 ?
S5 P2 P2 105.33(4) . 2 ?
S7 P2 P2 105.67(4) . 2 ?
S6 P2 Rb2 71.32(3) . 6_576 ?
S5 P2 Rb2 76.01(3) . 6_576 ?
S7 P2 Rb2 77.80(3) . 6_576 ?
P2 P2 Rb2 175.43(5) 2 6_576 ?
S6 P2 Rb1 60.69(3) . 2 ?
S5 P2 Rb1 157.17(4) . 2 ?
S7 P2 Rb1 59.90(3) . 2 ?
P2 P2 Rb1 96.99(2) 2 2 ?
Rb2 P2 Rb1 82.120(18) 6_576 2 ?
S6 P2 Rb1 61.08(3) . 2_565 ?
S5 P2 Rb1 60.81(3) . 2_565 ?
S7 P2 Rb1 157.07(4) . 2_565 ?
P2 P2 Rb1 96.92(2) 2 2_565 ?
Rb2 P2 Rb1 79.855(17) 6_576 2_565 ?
Rb1 P2 Rb1 121.77(2) 2 2_565 ?
P1 S1 Nd1 89.45(3) . . ?
P1 S1 Nd1 90.45(3) . 4 ?
Nd1 S1 Nd1 126.73(3) . 4 ?
P1 S1 Rb2 162.01(4) . . ?
Nd1 S1 Rb2 90.38(2) . . ?
Nd1 S1 Rb2 103.98(2) 4 . ?
P1 S2 Nd1 92.24(4) . . ?
P1 S2 Rb2 161.01(4) . 6_576 ?
Nd1 S2 Rb2 106.71(3) . 6_576 ?
P1 S2 Rb2 95.75(4) . 4_545 ?
Nd1 S2 Rb2 104.97(3) . 4_545 ?
Rb2 S2 Rb2 80.72(2) 6_576 4_545 ?
P1 S2 Rb2 91.30(3) . 4 ?
Nd1 S2 Rb2 111.40(3) . 4 ?
Rb2 S2 Rb2 80.88(2) 6_576 4 ?
Rb2 S2 Rb2 142.61(3) 4_545 4 ?
P1 S3 Nd1 97.50(4) . 4 ?
P1 S3 Rb2 98.52(4) . 4 ?
Nd1 S3 Rb2 91.50(2) 4 4 ?
P1 S3 Rb1 91.93(3) . 8_566 ?
Nd1 S3 Rb1 170.00(3) 4 8_566 ?
Rb2 S3 Rb1 90.39(2) 4 8_566 ?
P1 S3 Rb1 87.17(4) . 4 ?
Nd1 S3 Rb1 92.82(2) 4 4 ?
Rb2 S3 Rb1 172.35(3) 4 4 ?
Rb1 S3 Rb1 84.29(2) 8_566 4 ?
P1 S4 Nd1 114.64(4) . 4_545 ?
P1 S4 Rb1 91.86(4) . 4 ?
Nd1 S4 Rb1 100.31(2) 4_545 4 ?
P1 S4 Rb2 97.34(4) . 4_545 ?
Nd1 S4 Rb2 88.79(2) 4_545 4_545 ?
Rb1 S4 Rb2 163.05(3) 4 4_545 ?
P1 S4 Rb1 82.99(3) . 8_566 ?
Nd1 S4 Rb1 162.04(3) 4_545 8_566 ?
Rb1 S4 Rb1 81.668(19) 4 8_566 ?
Rb2 S4 Rb1 85.34(2) 4_545 8_566 ?
P2 S5 Nd1 85.63(3) . . ?
P2 S5 Rb1 88.10(3) . 2_565 ?
Nd1 S5 Rb1 170.92(3) . 2_565 ?
P2 S5 Rb1 105.58(4) . 1_565 ?
Nd1 S5 Rb1 90.78(2) . 1_565 ?
Rb1 S5 Rb1 84.59(2) 2_565 1_565 ?
P2 S5 Rb2 72.39(3) . 6_576 ?
Nd1 S5 Rb2 98.64(2) . 6_576 ?
Rb1 S5 Rb2 85.67(2) 2_565 6_576 ?
Rb1 S5 Rb2 170.12(2) 1_565 6_576 ?
P2 S6 Nd1 103.34(4) . 2 ?
P2 S6 Rb1 88.40(4) . 2 ?
Nd1 S6 Rb1 88.93(2) 2 2 ?
P2 S6 Rb1 88.35(4) . 2_565 ?
Nd1 S6 Rb1 91.92(2) 2 2_565 ?
Rb1 S6 Rb1 176.75(3) 2 2_565 ?
P2 S6 Rb2 76.86(4) . 6_576 ?
Nd1 S6 Rb2 179.77(3) 2 6_576 ?
Rb1 S6 Rb2 90.97(2) 2 6_576 ?
Rb1 S6 Rb2 88.20(2) 2_565 6_576 ?
P2 S7 Nd1 86.99(3) . . ?
P2 S7 Rb1 88.59(3) . 2 ?
Nd1 S7 Rb1 171.12(3) . 2 ?
P2 S7 Rb1 104.76(4) . . ?
Nd1 S7 Rb1 88.00(2) . . ?
Rb1 S7 Rb1 85.68(2) 2 . ?
P2 S7 Rb2 70.84(3) . 6_576 ?
Nd1 S7 Rb2 98.26(2) . 6_576 ?
Rb1 S7 Rb2 87.54(2) 2 6_576 ?
Rb1 S7 Rb2 172.03(2) . 6_576 ?

loop_
_geom_bond_atom_site_label_1
_geom_bond_atom_site_label_2
_geom_bond_distance
_geom_bond_site_symmetry_2
_geom_bond_publ_flag
Nd1 S2 2.8709(9) . ?
Nd1 S3 2.8839(8) 4_545 ?
Nd1 S7 2.8909(8) . ?
Nd1 S4 2.9024(8) 4 ?
Nd1 S5 2.9446(8) . ?
Nd1 S1 2.9605(8) . ?
Nd1 S1 3.1037(9) 4_545 ?
Nd1 S6 3.2429(9) 2 ?
Nd1 Rb2 4.5188(4) . ?
Nd1 Rb1 4.6480(4) . ?
Rb1 S4 3.3429(9) 4_545 ?
Rb1 S7 3.3640(8) 2 ?
Rb1 S6 3.3910(9) 2 ?
Rb1 S5 3.4281(9) 2_545 ?
Rb1 S6 3.4365(9) 2_545 ?
Rb1 S3 3.4868(9) 8_465 ?
Rb1 S3 3.5063(9) 4_545 ?
Rb1 S7 3.7421(9) . ?
Rb1 S5 3.7550(9) 1_545 ?
Rb1 S4 3.8129(9) 8_465 ?
Rb1 P2 3.8872(8) 2 ?
Rb1 P2 3.9247(8) 2_545 ?
Rb2 S1 3.3945(9) . ?
Rb2 S3 3.4043(9) 4_545 ?
Rb2 S2 3.4798(9) 6_575 ?
Rb2 S4 3.5253(9) 4 ?
Rb2 S2 3.5657(9) 4 ?
Rb2 S6 3.5880(10) 6_575 ?
Rb2 S2 3.6391(9) 4_545 ?
Rb2 P2 3.6885(9) 6_575 ?
Rb2 S5 3.7553(9) 6_575 ?
Rb2 S7 3.8168(9) 6_575 ?
Rb2 Rb2 4.5629(8) 7_575 ?
P1 S4 2.0218(11) . ?
P1 S3 2.0269(11) . ?
P1 S2 2.0404(11) . ?
P1 S1 2.0535(11) . ?
P2 S6 1.9971(11) . ?
P2 S5 2.0279(11) . ?
P2 S7 2.0325(11) . ?
P2 P2 2.1963(16) 2 ?
